data_7155261
loop_
_publ_author_name
'Lloyd, Matthew G.'
'Taylor, Richard J. K.'
'Unsworth, William P.'

_publ_section_title
;
 Phosphorylated cyclopropanes in the synthesis of
 \a-alkylidene-\g-butyrolactones: total synthesis of (+-)-savinin,
 (+-)-gadain and (+-)-peperomin E.
;
_journal_issue 38
_journal_name_full 'Organic &amp; biomolecular chemistry'
_journal_page_first 8971
_journal_page_last 8988
_journal_paper_doi 10.1039/c6ob01527a
_journal_volume 14
_journal_year 2016
_chemical_formula_moiety 'C15 H19 O5 P'
_chemical_formula_sum 'C15 H19 O5 P'
_chemical_formula_weight 310.27
_chemical_melting_point 353.0(10)
_chemical_name_systematic '(+-)-diethyl ((1R,5S,6S)-2-oxo-6-phenyl-3-oxabicyclo[3.1.0]hexan-1-yl)phosphonate'
_space_group_crystal_system monoclinic
_space_group_IT_number 14
_space_group_name_Hall '-P 2ybc'
_space_group_name_H-M_alt 'P 1 21/c 1'
_symmetry_space_group_name_Hall '-P 2ybc'
_symmetry_space_group_name_H-M 'P 1 21/c 1'
_atom_sites_solution_hydrogens geom
_atom_sites_solution_primary direct
_audit_creation_date 2014-05-13
_audit_creation_method
;
Olex2 1.2
(compiled 2014.03.20 svn.r2914 for OlexSys, GUI svn.r4816)
;
_audit_update_record
;
2016-03-13 deposited with the CCDC.
2016-08-10 downloaded from the CCDC.
;
_cell_angle_alpha 90
_cell_angle_beta 90.0578(13)
_cell_angle_gamma 90
_cell_formula_units_Z 4
_cell_length_a 12.11290(15)
_cell_length_b 10.43581(14)
_cell_length_c 11.94338(15)
_cell_measurement_reflns_used 6651
_cell_measurement_temperature 110.05(10)
_cell_measurement_theta_max 32.0880
_cell_measurement_theta_min 3.4130
_cell_volume 1509.74(3)
_computing_cell_refinement
;
CrysAlisPro, Agilent Technologies,
Version 1.171.37.33 (release 27-03-2014 CrysAlis171 .NET)
(compiled Mar 27 2014,17:12:48)
;
_computing_data_collection
;
CrysAlisPro, Agilent Technologies,
Version 1.171.37.33 (release 27-03-2014 CrysAlis171 .NET)
(compiled Mar 27 2014,17:12:48)
;
_computing_data_reduction
;
CrysAlisPro, Agilent Technologies,
Version 1.171.37.33 (release 27-03-2014 CrysAlis171 .NET)
(compiled Mar 27 2014,17:12:48)
;
_computing_molecular_graphics 'Olex2 (Dolomanov et al., 2009)'
_computing_publication_material 'Olex2 (Dolomanov et al., 2009)'
_computing_structure_refinement 'ShelXL (Sheldrick, 2008)'
_computing_structure_solution 'ShelXS (Sheldrick, 2008)'
_diffrn_ambient_environment N~2~
_diffrn_ambient_temperature 110.05(10)
_diffrn_detector 'CCD plate'
_diffrn_detector_area_resol_mean 16.1450
_diffrn_detector_type Eos
_diffrn_measured_fraction_theta_full 0.977
_diffrn_measured_fraction_theta_max 0.954
_diffrn_measurement_device 'four-circle diffractometer'
_diffrn_measurement_device_type 'SuperNova, Single source at offset, Eos'
_diffrn_measurement_method '\w scans'
_diffrn_orient_matrix_UB_11 -0.0074880000
_diffrn_orient_matrix_UB_12 0.0513004000
_diffrn_orient_matrix_UB_13 -0.0382073000
_diffrn_orient_matrix_UB_21 -0.0572668000
_diffrn_orient_matrix_UB_22 0.0009036000
_diffrn_orient_matrix_UB_23 0.0124242000
_diffrn_orient_matrix_UB_31 0.0097598000
_diffrn_orient_matrix_UB_32 0.0445752000
_diffrn_orient_matrix_UB_33 0.0437157000
_diffrn_radiation_monochromator mirror
_diffrn_radiation_probe x-ray
_diffrn_radiation_type MoK\a
_diffrn_radiation_wavelength 0.71073
_diffrn_reflns_av_R_equivalents 0.0209
_diffrn_reflns_av_unetI/netI 0.0210
_diffrn_reflns_Laue_measured_fraction_full 0.977
_diffrn_reflns_Laue_measured_fraction_max 0.954
_diffrn_reflns_limit_h_max 17
_diffrn_reflns_limit_h_min -17
_diffrn_reflns_limit_k_max 13
_diffrn_reflns_limit_k_min -14
_diffrn_reflns_limit_l_max 16
_diffrn_reflns_limit_l_min -16
_diffrn_reflns_number 13086
_diffrn_reflns_point_group_measured_fraction_full 0.977
_diffrn_reflns_point_group_measured_fraction_max 0.954
_diffrn_reflns_theta_full 25.242
_diffrn_reflns_theta_max 30.032
_diffrn_reflns_theta_min 3.089
_diffrn_source 'SuperNova (Mo) X-ray Source'
_exptl_absorpt_coefficient_mu 0.201
_exptl_absorpt_correction_T_max 0.976
_exptl_absorpt_correction_T_min 0.963
_exptl_absorpt_correction_type gaussian
_exptl_absorpt_process_details
;
CrysAlisPro, Agilent Technologies,
Version 1.171.37.33 (release 27-03-2014 CrysAlis171 .NET)
(compiled Mar 27 2014,17:12:48)
Numerical absorption correction based on gaussian integration over
            a multifaceted crystal model
Empirical absorption correction using spherical harmonics,
 implemented in SCALE3 ABSPACK scaling algorithm.
;
_exptl_crystal_colour 'clear colourless'
_exptl_crystal_colour_lustre clear
_exptl_crystal_colour_primary colourless
_exptl_crystal_density_diffrn 1.365
_exptl_crystal_description irregular
_exptl_crystal_F_000 656
_exptl_crystal_recrystallization_method 'Re-crystallisation from solvent'
_exptl_crystal_size_max 0.2985
_exptl_crystal_size_mid 0.1689
_exptl_crystal_size_min 0.1447
_refine_diff_density_max 0.388
_refine_diff_density_min -0.339
_refine_diff_density_rms 0.047
_refine_ls_extinction_method none
_refine_ls_goodness_of_fit_ref 1.080
_refine_ls_hydrogen_treatment constr
_refine_ls_matrix_type full
_refine_ls_number_parameters 197
_refine_ls_number_reflns 4207
_refine_ls_number_restraints 0
_refine_ls_restrained_S_all 1.080
_refine_ls_R_factor_all 0.0368
_refine_ls_R_factor_gt 0.0328
_refine_ls_shift/su_max 0.000
_refine_ls_shift/su_mean 0.000
_refine_ls_structure_factor_coef Fsqd
_refine_ls_weighting_details 'w=1/[\s^2^(Fo^2^)+(0.0373P)^2^+0.6632P] where P=(Fo^2^+2Fc^2^)/3'
_refine_ls_weighting_scheme calc
_refine_ls_wR_factor_gt 0.0859
_refine_ls_wR_factor_ref 0.0886
_reflns_Friedel_coverage 0.000
_reflns_number_gt 3798
_reflns_number_total 4207
_reflns_threshold_expression 'I > 2\s(I)'
_cod_data_source_file c6ob01527a2.cif
_cod_data_source_block rjkt1408
_cod_depositor_comments
;
The following automatic conversions were performed:

'_chemical_melting_point' value '352-354' was changed to '353.0(10)'
- the average value was taken and precision was estimated.

Automatic conversion script
Id: cif_fix_values 4268 2015-11-12 08:31:59Z antanas 

 Adding full bibliography for 7155261.cif.

 Adding full bibliography for 7155261.cif.
;
_cod_database_code 7155261
_shelxl_version_number 2013-4
_chemical_oxdiff_formula 'C15 H19 O5 P1'
_chemical_oxdiff_usercomment 'Matthew MGL/04/67-P'
_shelx_space_group_comment
;
The symmetry employed for this shelxl refinement is uniquely defined
by the following loop, which should always be used as a source of
symmetry information in preference to the above space-group names.
They are only intended as comments.
;
_reflns_odcompleteness_completeness 95.19
_reflns_odcompleteness_iscentric 1
_reflns_odcompleteness_theta 29.97
_olex2_refinement_description
;
1. Fixed Uiso
 At 1.2 times of:
  All C(H) groups, All C(H,H) groups, All C(H,H,H,H) groups
 At 1.5 times of:
  All C(H,H,H) groups
2. Uiso/Uaniso restraints and constraints
Uanis(C15A) = Uanis(C15B)
3. Others
 Sof(H14C)=Sof(H14D)=Sof(C15B)=Sof(H15D)=Sof(H15E)=Sof(H15F)=1-FVAR(1)
 Sof(H14A)=Sof(H14B)=Sof(C15A)=Sof(H15A)=Sof(H15B)=Sof(H15C)=FVAR(1)
4.a Ternary CH refined with riding coordinates:
 C3(H3), C4(H4)
4.b Secondary CH2 refined with riding coordinates:
 C5(H5A,H5B), C12(H12A,H12B), C14(H14A,H14B), C14(H14C,H14D)
4.c Aromatic/amide H refined with riding coordinates:
 C7(H7), C8(H8), C9(H9), C10(H10), C11(H11)
4.d Idealised Me refined as rotating group:
 C13(H13A,H13B,H13C), C15A(H15A,H15B,H15C), C15B(H15D,H15E,H15F)
;
_solvent_exptl_crystal_recrystallization_method 'diethyl ether/chloroform'

loop_
_space_group_symop_operation_xyz
'x, y, z'
'-x, y+1/2, -z+1/2'
'-x, -y, -z'
'x, -y-1/2, z-1/2'

loop_
_atom_site_label
_atom_site_type_symbol
_atom_site_fract_x
_atom_site_fract_y
_atom_site_fract_z
_atom_site_U_iso_or_equiv
_atom_site_adp_type
_atom_site_occupancy
_atom_site_site_symmetry_order
_atom_site_calc_flag
_atom_site_refinement_flags_posn
_atom_site_refinement_flags_occupancy
_atom_site_disorder_assembly
_atom_site_disorder_group
C1 C 0.45418(9) 0.06531(11) 0.85109(9) 0.0165(2) Uani 1 1 d . . . .
C2 C 0.37325(9) -0.00018(10) 0.77579(9) 0.01413(19) Uani 1 1 d . . . .
C3 C 0.42672(9) -0.03563(11) 0.66178(9) 0.0158(2) Uani 1 1 d . . . .
H3 H 0.4998 0.0021 0.6492 0.019 Uiso 1 1 calc R . . .
C4 C 0.42238(9) -0.13155(11) 0.75355(9) 0.0168(2) Uani 1 1 d . . . .
H4 H 0.3735 -0.2059 0.7466 0.020 Uiso 1 1 calc R . . .
C5 C 0.52382(10) -0.14009(12) 0.82731(10) 0.0213(2) Uani 1 1 d . . . .
H5A H 0.5109 -0.1979 0.8895 0.026 Uiso 1 1 calc R . . .
H5B H 0.5866 -0.1710 0.7848 0.026 Uiso 1 1 calc R . . .
C6 C 0.35739(9) -0.04927(10) 0.55844(9) 0.0151(2) Uani 1 1 d . . . .
C7 C 0.33226(9) 0.05939(11) 0.49525(9) 0.0172(2) Uani 1 1 d . . . .
H7 H 0.3572 0.1393 0.5187 0.021 Uiso 1 1 calc R . . .
C8 C 0.27005(10) 0.04932(12) 0.39732(10) 0.0200(2) Uani 1 1 d . . . .
H8 H 0.2541 0.1221 0.3554 0.024 Uiso 1 1 calc R . . .
C9 C 0.23209(10) -0.06958(12) 0.36278(10) 0.0226(2) Uani 1 1 d . . . .
H9 H 0.1901 -0.0765 0.2979 0.027 Uiso 1 1 calc R . . .
C10 C 0.25669(10) -0.17846(12) 0.42488(10) 0.0228(2) Uani 1 1 d . . . .
H10 H 0.2307 -0.2581 0.4017 0.027 Uiso 1 1 calc R . . .
C11 C 0.32021(10) -0.16854(11) 0.52179(10) 0.0194(2) Uani 1 1 d . . . .
H11 H 0.3379 -0.2419 0.5623 0.023 Uiso 1 1 calc R . . .
C12 C 0.07959(10) -0.05112(13) 0.65388(12) 0.0265(3) Uani 1 1 d . . . .
H12A H 0.1056 -0.0092 0.5864 0.032 Uiso 1 1 calc R . . .
H12B H 0.0249 0.0036 0.6890 0.032 Uiso 1 1 calc R . . .
C13 C 0.02957(11) -0.17845(15) 0.62554(13) 0.0344(3) Uani 1 1 d . . . .
H13A H -0.0297 -0.1664 0.5732 0.052 Uiso 1 1 calc GR . . .
H13B H 0.0016 -0.2177 0.6924 0.052 Uiso 1 1 calc GR . . .
H13C H 0.0848 -0.2328 0.5929 0.052 Uiso 1 1 calc GR . . .
C14 C 0.20450(10) 0.10973(12) 1.00446(10) 0.0221(2) Uani 1 1 d . . . .
H14A H 0.1977 0.1944 0.9717 0.027 Uiso 0.878(6) 1 calc R P A 1
H14B H 0.2744 0.1053 1.0439 0.027 Uiso 0.878(6) 1 calc R P A 1
H14C H 0.2801 0.1349 1.0197 0.027 Uiso 0.122(6) 1 calc R P A 2
H14D H 0.1633 0.1851 0.9817 0.027 Uiso 0.122(6) 1 calc R P A 2
C15A C 0.11117(19) 0.08675(18) 1.08476(13) 0.0276(4) Uani 0.878(6) 1 d . P A 1
H15A H 0.0421 0.1012 1.0473 0.041 Uiso 0.878(6) 1 calc GR P A 1
H15B H 0.1177 0.1444 1.1471 0.041 Uiso 0.878(6) 1 calc GR P A 1
H15C H 0.1141 -0.0001 1.1112 0.041 Uiso 0.878(6) 1 calc GR P A 1
C15B C 0.1571(15) 0.0553(14) 1.0997(10) 0.0276(4) Uani 0.122(6) 1 d . P A 2
H15D H 0.0819 0.0323 1.0839 0.041 Uiso 0.122(6) 1 calc GR P A 2
H15E H 0.1589 0.1161 1.1600 0.041 Uiso 0.122(6) 1 calc GR P A 2
H15F H 0.1978 -0.0199 1.1206 0.041 Uiso 0.122(6) 1 calc GR P A 2
O1 O 0.54378(7) -0.01031(9) 0.86760(7) 0.02146(18) Uani 1 1 d . . . .
O2 O 0.44713(7) 0.17012(8) 0.89253(7) 0.02092(18) Uani 1 1 d . . . .
O3 O 0.20414(7) 0.17082(8) 0.75111(7) 0.02042(17) Uani 1 1 d . . . .
O4 O 0.17142(7) -0.07327(8) 0.73031(7) 0.01950(17) Uani 1 1 d . . . .
O5 O 0.20129(7) 0.01278(8) 0.91657(7) 0.02064(17) Uani 1 1 d . . . .
P1 P 0.23081(2) 0.04143(3) 0.79066(2) 0.01451(8) Uani 1 1 d . . . .

loop_
_atom_site_aniso_label
_atom_site_aniso_U_11
_atom_site_aniso_U_22
_atom_site_aniso_U_33
_atom_site_aniso_U_23
_atom_site_aniso_U_13
_atom_site_aniso_U_12
C1 0.0156(5) 0.0197(5) 0.0143(4) 0.0019(4) -0.0004(4) -0.0011(4)
C2 0.0146(4) 0.0134(4) 0.0144(4) -0.0004(4) -0.0006(4) 0.0011(4)
C3 0.0151(5) 0.0177(5) 0.0146(4) -0.0007(4) 0.0002(4) 0.0018(4)
C4 0.0182(5) 0.0153(5) 0.0168(5) -0.0001(4) -0.0010(4) 0.0040(4)
C5 0.0217(5) 0.0229(6) 0.0193(5) -0.0008(4) -0.0035(4) 0.0073(4)
C6 0.0141(4) 0.0175(5) 0.0139(4) -0.0015(4) 0.0011(4) 0.0020(4)
C7 0.0177(5) 0.0172(5) 0.0166(5) 0.0004(4) 0.0012(4) 0.0002(4)
C8 0.0200(5) 0.0228(6) 0.0172(5) 0.0027(4) -0.0004(4) 0.0039(4)
C9 0.0208(5) 0.0293(6) 0.0176(5) -0.0049(4) -0.0040(4) 0.0044(5)
C10 0.0245(6) 0.0207(6) 0.0233(5) -0.0078(4) -0.0027(5) 0.0019(4)
C11 0.0220(5) 0.0162(5) 0.0200(5) -0.0016(4) -0.0013(4) 0.0034(4)
C12 0.0165(5) 0.0299(6) 0.0332(6) -0.0026(5) -0.0073(5) -0.0010(4)
C13 0.0214(6) 0.0405(8) 0.0412(8) -0.0113(6) -0.0005(6) -0.0110(5)
C14 0.0224(5) 0.0241(6) 0.0199(5) -0.0059(4) -0.0003(4) -0.0018(4)
C15A 0.0330(11) 0.0303(8) 0.0196(6) -0.0072(6) 0.0062(6) -0.0065(7)
C15B 0.0330(11) 0.0303(8) 0.0196(6) -0.0072(6) 0.0062(6) -0.0065(7)
O1 0.0172(4) 0.0258(4) 0.0214(4) -0.0017(3) -0.0052(3) 0.0028(3)
O2 0.0237(4) 0.0189(4) 0.0202(4) -0.0022(3) -0.0019(3) -0.0036(3)
O3 0.0230(4) 0.0153(4) 0.0230(4) 0.0009(3) -0.0013(3) 0.0051(3)
O4 0.0185(4) 0.0176(4) 0.0224(4) -0.0033(3) -0.0041(3) 0.0003(3)
O5 0.0274(4) 0.0169(4) 0.0176(4) -0.0018(3) 0.0052(3) 0.0010(3)
P1 0.01499(13) 0.01259(13) 0.01597(13) -0.00082(9) -0.00012(10) 0.00185(9)

loop_
_atom_type_symbol
_atom_type_description
_atom_type_scat_dispersion_real
_atom_type_scat_dispersion_imag
_atom_type_scat_source
C C 0.0033 0.0016 'International Tables Vol C Tables 4.2.6.8 and 6.1.1.4'
H H 0.0000 0.0000 'International Tables Vol C Tables 4.2.6.8 and 6.1.1.4'
O O 0.0106 0.0060 'International Tables Vol C Tables 4.2.6.8 and 6.1.1.4'
P P 0.1023 0.0942 'International Tables Vol C Tables 4.2.6.8 and 6.1.1.4'

loop_
_exptl_crystal_face_index_h
_exptl_crystal_face_index_k
_exptl_crystal_face_index_l
_exptl_crystal_face_perp_dist
_exptl_oxdiff_crystal_face_indexfrac_h
_exptl_oxdiff_crystal_face_indexfrac_k
_exptl_oxdiff_crystal_face_indexfrac_l
_exptl_oxdiff_crystal_face_x
_exptl_oxdiff_crystal_face_y
_exptl_oxdiff_crystal_face_z
-1 0 0 0.1074 -0.9993 -0.0009 -0.0013 0.0075 0.0572 -0.0098
-2 -4 -3 0.1693 -1.9913 -4.0010 -2.9990 -0.0758 0.0732 -0.3289
-2 -1 -2 0.1391 -1.9958 -1.0023 -2.0014 0.0400 0.0885 -0.1517
0 3 -5 0.0724 0.0003 2.9952 -5.0014 0.3447 -0.0594 -0.0851
0 -3 5 0.0724 -0.0003 -2.9952 5.0014 -0.3447 0.0594 0.0851
0 -4 5 0.0765 0.0010 -3.9945 5.0022 -0.3960 0.0585 0.0406
1 2 -2 0.0939 0.9984 1.9984 -1.9999 0.1715 -0.0802 0.0114
-2 0 5 0.0825 -2.0027 0.0011 4.9966 -0.1759 0.1768 0.1989
-5 -4 2 0.1026 -4.9933 -4.0007 1.9963 -0.2441 0.3071 -0.1398
-1 2 1 0.0673 -1.0026 1.9984 0.9970 0.0719 0.0716 0.1229
1 0 -4 0.1136 1.0025 -0.0014 -3.9980 0.1452 -0.1071 -0.1651
1 0 0 0.0614 0.9993 0.0009 0.0013 -0.0075 -0.0572 0.0098
-2 1 -2 0.1169 -1.9983 0.9964 -2.0030 0.1426 0.0905 -0.0626
5 -4 1 0.1026 5.0009 -3.9924 1.0093 -0.2808 -0.2775 -0.0850

loop_
_geom_angle_atom_site_label_1
_geom_angle_atom_site_label_2
_geom_angle_atom_site_label_3
_geom_angle
O1 C1 C2 110.22(9)
O2 C1 C2 128.03(10)
O2 C1 O1 121.74(10)
C1 C2 C3 111.26(9)
C1 C2 C4 105.14(8)
C1 C2 P1 117.47(8)
C3 C2 P1 123.24(7)
C4 C2 C3 57.83(7)
C4 C2 P1 127.97(8)
C4 C3 C2 59.90(7)
C4 C3 C6 121.56(10)
C6 C3 C2 120.71(9)
C3 C4 C2 62.27(7)
C3 C4 C5 116.10(10)
C5 C4 C2 105.63(9)
O1 C5 C4 105.77(9)
C7 C6 C3 119.33(10)
C11 C6 C3 121.59(10)
C11 C6 C7 119.04(9)
C8 C7 C6 120.65(10)
C9 C8 C7 119.73(10)
C8 C9 C10 120.17(10)
C9 C10 C11 120.05(11)
C10 C11 C6 120.35(11)
O4 C12 C13 108.00(11)
C15B C14 O5 107.1(5)
O5 C14 C15A 109.22(10)
C1 O1 C5 111.12(8)
C12 O4 P1 121.04(8)
C14 O5 P1 123.35(8)
O3 P1 C2 113.82(5)
O3 P1 O4 116.94(5)
O3 P1 O5 115.62(5)
O4 P1 C2 102.17(5)
O4 P1 O5 100.90(5)
O5 P1 C2 105.59(5)

loop_
_geom_bond_atom_site_label_1
_geom_bond_atom_site_label_2
_geom_bond_distance
C1 C2 1.4950(14)
C1 O1 1.3562(13)
C1 O2 1.2036(14)
C2 C3 1.5532(15)
C2 C4 1.5181(15)
C2 P1 1.7882(11)
C3 C4 1.4853(15)
C3 C6 1.4988(14)
C4 C5 1.5138(15)
C5 O1 1.4575(15)
C6 C7 1.3955(15)
C6 C11 1.3940(15)
C7 C8 1.3946(15)
C8 C9 1.3859(17)
C9 C10 1.3892(17)
C10 C11 1.3930(15)
C12 C13 1.4989(18)
C12 O4 1.4568(13)
C14 C15A 1.502(2)
C14 C15B 1.395(13)
C14 O5 1.4585(14)
O3 P1 1.4664(8)
O4 P1 1.5712(8)
O5 P1 1.5747(9)

loop_
_geom_torsion_atom_site_label_1
_geom_torsion_atom_site_label_2
_geom_torsion_atom_site_label_3
_geom_torsion_atom_site_label_4
_geom_torsion
C1 C2 C3 C4 94.96(10)
C1 C2 C3 C6 -153.98(10)
C1 C2 C4 C3 -105.87(9)
C1 C2 C4 C5 5.78(12)
C1 C2 P1 O3 70.62(9)
C1 C2 P1 O4 -162.38(8)
C1 C2 P1 O5 -57.26(9)
C2 C1 O1 C5 -11.94(13)
C2 C3 C4 C5 -94.67(10)
C2 C3 C6 C7 85.37(13)
C2 C3 C6 C11 -96.70(13)
C2 C4 C5 O1 -12.37(12)
C3 C2 C4 C5 111.65(10)
C3 C2 P1 O3 -75.42(10)
C3 C2 P1 O4 51.58(10)
C3 C2 P1 O5 156.71(8)
C3 C4 C5 O1 53.99(13)
C3 C6 C7 C8 178.54(11)
C3 C6 C11 C10 -179.43(11)
C4 C2 C3 C6 111.06(11)
C4 C2 P1 O3 -148.20(9)
C4 C2 P1 O4 -21.20(10)
C4 C2 P1 O5 83.93(10)
C4 C3 C6 C7 156.73(11)
C4 C3 C6 C11 -25.35(16)
C4 C5 O1 C1 15.34(12)
C6 C3 C4 C2 -109.68(11)
C6 C3 C4 C5 155.65(10)
C6 C7 C8 C9 0.47(18)
C7 C6 C11 C10 -1.50(17)
C7 C8 C9 C10 -0.55(18)
C8 C9 C10 C11 -0.39(19)
C9 C10 C11 C6 1.43(19)
C11 C6 C7 C8 0.56(17)
C12 O4 P1 C2 -136.13(9)
C12 O4 P1 O3 -11.17(11)
C12 O4 P1 O5 115.11(10)
C13 C12 O4 P1 -170.76(9)
C14 O5 P1 C2 94.79(9)
C14 O5 P1 O3 -31.99(10)
C14 O5 P1 O4 -159.15(9)
C15A C14 O5 P1 143.08(12)
C15B C14 O5 P1 170.8(8)
O1 C1 C2 C3 -57.43(12)
O1 C1 C2 C4 3.45(12)
O1 C1 C2 P1 152.66(8)
O2 C1 C2 C3 121.49(13)
O2 C1 C2 C4 -177.63(11)
O2 C1 C2 P1 -28.42(16)
O2 C1 O1 C5 169.06(11)
P1 C2 C3 C4 -117.18(10)
P1 C2 C3 C6 -6.12(14)
P1 C2 C4 C3 109.30(10)
P1 C2 C4 C5 -139.05(9)
